data_2018037
loop_
_publ_author_name
'Kherfi, Hamza'
'Hamad\`ene, Malika'
'Guehria-La\"idoudi, Achoura'
'Dahaoui, Slimane'
'Lecomte, Claude'

_publ_section_title
;
 Poly[diaquadi-\m~6~-oxalato-\m~5~-oxalato-chromium(III)rubidium(I)]: a
 new supramolecular isomer
;
_journal_coeditor_code JZ3199
_journal_issue 4
_journal_name_full 'Acta Crystallographica Section C'
_journal_page_first m85
_journal_page_last m89
_journal_paper_doi 10.1107/S0108270111005646
_journal_volume 67
_journal_year 2011
_chemical_formula_iupac '[Cr Rb (C2 O4)2 (H2 O)2]'
_chemical_formula_moiety 'C4 H4 Cr O10 Rb'
_chemical_formula_sum 'C4 H4 Cr O10 Rb'
_chemical_formula_weight 349.54
_chemical_name_systematic
;
Poly[diaquadi-\m~6~-oxalato-\m~5~-oxalato-chromium(III)rubidium(I)]
;
_space_group_IT_number 14
_symmetry_cell_setting monoclinic
_symmetry_space_group_name_Hall '-P 2yn'
_symmetry_space_group_name_H-M 'P 1 21/n 1'
_atom_sites_solution_hydrogens geom
_atom_sites_solution_primary direct
_atom_sites_solution_secondary difmap
_cell_angle_alpha 90.00
_cell_angle_beta 98.773(2)
_cell_angle_gamma 90.00
_cell_formula_units_Z 4
_cell_length_a 6.85060(10)
_cell_length_b 10.5210(10)
_cell_length_c 12.6995(2)
_cell_measurement_reflns_used 170
_cell_measurement_temperature 100(2)
_cell_measurement_theta_max 39.15
_cell_measurement_theta_min 3.19
_cell_volume 904.61(9)
_computing_cell_refinement 'CrysAlis RED (Oxford Diffraction, 2009)'
_computing_data_collection 'CrysAlis CCD (Oxford Diffraction, 2009)'
_computing_data_reduction 'CrysAlis RED (Oxford Diffraction, 2009)'
_computing_molecular_graphics 'ORTEP-3 for Windows (Farrugia, 1997)'
_computing_publication_material 'WinGX (Farrugia, 1999)'
_computing_structure_refinement 'SHELXL97 (Sheldrick, 2008)'
_computing_structure_solution 'SHELXS97 (Sheldrick, 2008)'
_diffrn_ambient_temperature 100(2)
_diffrn_measured_fraction_theta_full 0.998
_diffrn_measured_fraction_theta_max 0.998
_diffrn_measurement_device_type 'Oxford Xcalibur'
_diffrn_measurement_method \w
_diffrn_radiation_monochromator graphite
_diffrn_radiation_source 'fine-focus sealed tube'
_diffrn_radiation_type MoK\a
_diffrn_radiation_wavelength 0.71073
_diffrn_reflns_av_R_equivalents 0.0328
_diffrn_reflns_av_sigmaI/netI 0.0172
_diffrn_reflns_limit_h_max 9
_diffrn_reflns_limit_h_min -9
_diffrn_reflns_limit_k_max 13
_diffrn_reflns_limit_k_min -13
_diffrn_reflns_limit_l_max 16
_diffrn_reflns_limit_l_min -16
_diffrn_reflns_number 18885
_diffrn_reflns_theta_full 27.99
_diffrn_reflns_theta_max 27.99
_diffrn_reflns_theta_min 3.19
_diffrn_standards_decay_% 0.01
_diffrn_standards_interval_count 100
_diffrn_standards_number 3
_exptl_absorpt_coefficient_mu 6.656
_exptl_absorpt_correction_T_max 0.264
_exptl_absorpt_correction_T_min 0.221
_exptl_absorpt_correction_type numerical
_exptl_absorpt_process_details
;
[CrysAlis RED (Oxford Diffraction, 2009), based on expressions
derived by Clark & Reid (1995)]
;
_exptl_crystal_colour pink
_exptl_crystal_density_diffrn 2.567
_exptl_crystal_density_method 'not measured'
_exptl_crystal_description prismatic
_exptl_crystal_F_000 676
_exptl_crystal_size_max 0.3
_exptl_crystal_size_mid 0.2
_exptl_crystal_size_min 0.2
_refine_diff_density_max 0.444
_refine_diff_density_min -0.463
_refine_ls_extinction_method none
_refine_ls_goodness_of_fit_ref 1.055
_refine_ls_hydrogen_treatment refall
_refine_ls_matrix_type full
_refine_ls_number_parameters 161
_refine_ls_number_reflns 2178
_refine_ls_number_restraints 6
_refine_ls_restrained_S_all 1.054
_refine_ls_R_factor_all 0.0198
_refine_ls_R_factor_gt 0.0163
_refine_ls_shift/su_max 0.012
_refine_ls_shift/su_mean 0.001
_refine_ls_structure_factor_coef Fsqd
_refine_ls_weighting_details 'calc w = 1/[\s^2^(Fo^2^)+(0.0276P)^2^+0.0505P] where P=(Fo^2^+2Fc^2^)/3'
_refine_ls_weighting_scheme calc
_refine_ls_wR_factor_gt 0.0432
_refine_ls_wR_factor_ref 0.0438
_reflns_number_gt 1938
_reflns_number_total 2178
_reflns_threshold_expression I>2\s(I)
_cod_data_source_file jz3199.cif
_cod_data_source_block I
_cod_original_sg_symbol_H-M 'P 21/n'
_cod_database_code 2018037
_cod_database_fobs_code 2018037

loop_
_symmetry_equiv_pos_as_xyz
'x, y, z'
'-x+1/2, y+1/2, -z+1/2'
'-x, -y, -z'
'x-1/2, -y-1/2, z-1/2'

loop_
_atom_site_type_symbol
_atom_site_label
_atom_site_fract_x
_atom_site_fract_y
_atom_site_fract_z
_atom_site_U_iso_or_equiv
_atom_site_adp_type
_atom_site_calc_flag
_atom_site_refinement_flags
_atom_site_occupancy
_atom_site_disorder_assembly
_atom_site_disorder_group
Rb Rb1 0.88724(2) 0.151716(15) 0.812464(13) 0.01235(6) Uani d . 1 . .
Cr Cr1 0.35730(4) 0.25216(2) 0.63297(2) 0.00663(7) Uani d . 1 . .
C C1 0.1966(3) 0.49353(16) 0.61044(13) 0.0093(3) Uani d . 1 . .
C C2 0.0332(2) 0.40559(16) 0.64104(13) 0.0098(3) Uani d . 1 . .
C C3 0.2224(2) 0.07790(15) 0.47576(13) 0.0089(3) Uani d . 1 . .
C C4 0.3039(2) 0.00028(16) 0.57657(14) 0.0092(3) Uani d . 1 . .
O O1 0.17158(19) 0.60743(11) 0.59530(10) 0.0134(3) Uani d . 1 . .
O O2 0.35891(17) 0.43429(11) 0.60363(9) 0.0104(2) Uani d . 1 . .
O O3 -0.13498(17) 0.44563(12) 0.64382(10) 0.0137(3) Uani d . 1 . .
O O4 0.08936(17) 0.28984(11) 0.66034(10) 0.0102(2) Uani d . 1 . .
O O5 0.25040(18) 0.19877(11) 0.48716(9) 0.0096(2) Uani d . 1 . .
O O6 0.13881(18) 0.02585(11) 0.39465(9) 0.0127(3) Uani d . 1 . .
O O7 0.34615(17) 0.06910(11) 0.66076(9) 0.0102(2) Uani d . 1 . .
O O8 0.32660(18) -0.11484(11) 0.57248(10) 0.0128(3) Uani d . 1 . .
O O1W 0.63306(18) 0.24070(12) 0.60184(10) 0.0109(3) Uani d D 1 . .
H H1 0.662(4) 0.202(2) 0.5536(18) 0.042(8) Uiso d D 1 . .
H H2 0.689(4) 0.3061(18) 0.607(2) 0.034(7) Uiso d D 1 . .
O O2W 0.47570(19) 0.27580(12) 0.78405(10) 0.0100(2) Uani d D 1 . .
H H3 0.515(3) 0.3410(15) 0.8111(17) 0.015(6) Uiso d D 1 . .
H H4 0.442(3) 0.2290(18) 0.8249(16) 0.019(6) Uiso d D 1 . .

loop_
_atom_site_aniso_label
_atom_site_aniso_U_11
_atom_site_aniso_U_22
_atom_site_aniso_U_33
_atom_site_aniso_U_12
_atom_site_aniso_U_13
_atom_site_aniso_U_23
Rb1 0.01021(9) 0.01096(9) 0.01633(9) 0.00228(6) 0.00344(6) 0.00318(6)
Cr1 0.00591(13) 0.00565(12) 0.00803(13) -0.00007(10) 0.00008(10) -0.00058(10)
C1 0.0095(8) 0.0102(7) 0.0077(8) -0.0003(6) -0.0004(6) -0.0011(6)
C2 0.0091(8) 0.0111(8) 0.0083(8) -0.0007(7) -0.0012(6) -0.0036(6)
C3 0.0068(7) 0.0102(7) 0.0101(8) 0.0018(6) 0.0022(6) 0.0004(6)
C4 0.0062(8) 0.0103(7) 0.0113(8) -0.0006(6) 0.0016(6) 0.0016(6)
O1 0.0179(6) 0.0086(5) 0.0140(6) 0.0022(5) 0.0037(5) 0.0004(5)
O2 0.0086(6) 0.0074(5) 0.0154(6) 0.0003(5) 0.0022(5) 0.0000(5)
O3 0.0075(6) 0.0141(6) 0.0190(7) 0.0016(5) 0.0007(5) -0.0048(5)
O4 0.0080(6) 0.0085(5) 0.0140(6) -0.0003(5) 0.0016(5) -0.0005(5)
O5 0.0110(6) 0.0074(5) 0.0097(6) -0.0005(5) -0.0007(5) 0.0001(5)
O6 0.0163(6) 0.0102(6) 0.0102(6) 0.0006(5) -0.0029(5) -0.0009(5)
O7 0.0118(6) 0.0080(5) 0.0100(6) -0.0006(5) -0.0008(5) -0.0008(5)
O8 0.0185(7) 0.0078(5) 0.0122(6) 0.0004(5) 0.0022(5) -0.0005(5)
O1W 0.0090(6) 0.0096(6) 0.0146(6) -0.0016(5) 0.0031(5) -0.0043(5)
O2W 0.0117(6) 0.0091(6) 0.0088(6) -0.0036(5) 0.0001(5) -0.0004(5)

loop_
_atom_type_symbol
_atom_type_description
_atom_type_scat_dispersion_real
_atom_type_scat_dispersion_imag
_atom_type_scat_source
C C 0.0033 0.0016 'International Tables Vol C Tables 4.2.6.8 and 6.1.1.4'
H H 0.0000 0.0000 'International Tables Vol C Tables 4.2.6.8 and 6.1.1.4'
Cr Cr 0.3209 0.6236 'International Tables Vol C Tables 4.2.6.8 and 6.1.1.4'
O O 0.0106 0.0060 'International Tables Vol C Tables 4.2.6.8 and 6.1.1.4'
Rb Rb -0.9393 2.9676 'International Tables Vol C Tables 4.2.6.8 and 6.1.1.4'

loop_
_geom_angle_atom_site_label_1
_geom_angle_atom_site_label_2
_geom_angle_atom_site_label_3
_geom_angle_site_symmetry_1
_geom_angle_site_symmetry_3
_geom_angle
_geom_angle_publ_flag
O3 Rb1 O4 2_546 1_655 149.20(3) ?
O3 Rb1 O2 2_546 2_646 71.74(3) ?
O4 Rb1 O2 1_655 2_646 107.99(3) ?
O3 Rb1 O5 2_546 4_666 89.30(3) ?
O4 Rb1 O5 1_655 4_666 117.55(3) ?
O2 Rb1 O5 2_646 4_666 111.85(3) ?
O3 Rb1 O2W 2_546 . 77.06(3) ?
O4 Rb1 O2W 1_655 . 103.24(3) ?
O2 Rb1 O2W 2_646 . 147.59(3) ?
O5 Rb1 O2W 4_666 . 58.51(3) ?
O3 Rb1 O1W 2_546 . 96.83(3) ?
O4 Rb1 O1W 1_655 . 62.72(3) ?
O2 Rb1 O1W 2_646 . 139.61(3) ?
O5 Rb1 O1W 4_666 . 106.44(3) ?
O2W Rb1 O1W . . 52.25(3) ?
O3 Rb1 O1 2_546 2_646 113.11(3) ?
O4 Rb1 O1 1_655 2_646 78.02(3) ?
O2 Rb1 O1 2_646 2_646 42.82(3) ?
O5 Rb1 O1 4_666 2_646 101.34(3) ?
O2W Rb1 O1 . 2_646 158.32(3) ?
O1W Rb1 O1 . 2_646 139.09(3) ?
O3 Rb1 O6 2_546 3_656 76.09(3) ?
O4 Rb1 O6 1_655 3_656 73.80(3) ?
O2 Rb1 O6 2_646 3_656 78.58(3) ?
O5 Rb1 O6 4_666 3_656 158.67(3) ?
O2W Rb1 O6 . 3_656 102.44(3) ?
O1W Rb1 O6 . 3_656 61.03(3) ?
O1 Rb1 O6 2_646 3_656 98.69(3) ?
O3 Rb1 C1 2_546 2_646 94.56(4) ?
O4 Rb1 C1 1_655 2_646 88.40(4) ?
O2 Rb1 C1 2_646 2_646 22.81(4) ?
O5 Rb1 C1 4_666 2_646 113.47(4) ?
O2W Rb1 C1 . 2_646 167.97(4) ?
O1W Rb1 C1 . 2_646 138.52(4) ?
O1 Rb1 C1 2_646 2_646 21.60(4) ?
O6 Rb1 C1 3_656 2_646 83.55(4) ?
O3 Rb1 O8 2_546 2_656 143.10(3) ?
O4 Rb1 O8 1_655 2_656 67.57(3) ?
O2 Rb1 O8 2_646 2_656 97.88(3) ?
O5 Rb1 O8 4_666 2_656 61.11(3) ?
O2W Rb1 O8 . 2_656 101.86(3) ?
O1W Rb1 O8 . 2_656 111.72(3) ?
O1 Rb1 O8 2_646 2_656 58.15(3) ?
O6 Rb1 O8 3_656 2_656 137.98(3) ?
C1 Rb1 O8 2_646 2_656 79.57(4) ?
O3 Rb1 C2 2_546 1_655 152.39(4) ?
O4 Rb1 C2 1_655 1_655 18.38(3) ?
O2 Rb1 C2 2_646 1_655 125.04(3) ?
O5 Rb1 C2 4_666 1_655 101.63(3) ?
O2W Rb1 C2 . 1_655 87.10(4) ?
O1W Rb1 C2 . 1_655 55.86(3) ?
O1 Rb1 C2 2_646 1_655 89.74(3) ?
O6 Rb1 C2 3_656 1_655 85.63(3) ?
C1 Rb1 C2 2_646 1_655 103.89(4) ?
O8 Rb1 C2 2_656 1_655 61.98(3) ?
O3 Rb1 Cr1 2_546 . 78.21(2) ?
O4 Rb1 Cr1 1_655 . 88.46(2) ?
O2 Rb1 Cr1 2_646 . 144.51(2) ?
O5 Rb1 Cr1 4_666 . 85.75(2) ?
O2W Rb1 Cr1 . . 27.38(2) ?
O1W Rb1 Cr1 . . 27.73(2) ?
O1 Rb1 Cr1 2_646 . 166.44(2) ?
O6 Rb1 Cr1 3_656 . 76.21(2) ?
C1 Rb1 Cr1 2_646 . 159.59(3) ?
O8 Rb1 Cr1 2_656 . 117.57(2) ?
C2 Rb1 Cr1 1_655 . 77.43(3) ?
O3 Rb1 H2 2_546 . 110.3(3) ?
O4 Rb1 H2 1_655 . 52.7(4) ?
O2 Rb1 H2 2_646 . 146.8(5) ?
O5 Rb1 H2 4_666 . 101.3(4) ?
O2W Rb1 H2 . . 54.6(5) ?
O1W Rb1 H2 . . 14.2(3) ?
O1 Rb1 H2 2_646 . 130.7(4) ?
O6 Rb1 H2 3_656 . 70.3(4) ?
C1 Rb1 H2 2_646 . 137.3(5) ?
O8 Rb1 H2 2_656 . 97.6(3) ?
C2 Rb1 H2 1_655 . 42.9(3) ?
Cr1 Rb1 H2 . . 35.8(4) ?
O3 Rb1 H3 2_546 . 88.2(3) ?
O4 Rb1 H3 1_655 . 98.2(4) ?
O2 Rb1 H3 2_646 . 153.4(4) ?
O5 Rb1 H3 4_666 . 48.9(4) ?
O2W Rb1 H3 . . 14.2(3) ?
O1W Rb1 H3 . . 58.1(4) ?
O1 Rb1 H3 2_646 . 144.7(3) ?
O6 Rb1 H3 3_656 . 114.1(3) ?
C1 Rb1 H3 2_646 . 162.2(4) ?
O8 Rb1 H3 2_656 . 87.7(3) ?
C2 Rb1 H3 1_655 . 80.5(4) ?
Cr1 Rb1 H3 . . 37.9(3) ?
H2 Rb1 H3 . . 56.4(6) ?
O3 Rb1 H4 2_546 . 64.8(3) ?
O4 Rb1 H4 1_655 . 117.3(3) ?
O2 Rb1 H4 2_646 . 133.8(3) ?
O5 Rb1 H4 4_666 . 54.3(4) ?
O2W Rb1 H4 . . 14.1(3) ?
O1W Rb1 H4 . . 63.3(3) ?
O1 Rb1 H4 2_646 . 154.7(4) ?
O6 Rb1 H4 3_656 . 104.8(4) ?
C1 Rb1 H4 2_646 . 154.2(3) ?
O8 Rb1 H4 2_656 . 107.1(4) ?
C2 Rb1 H4 1_655 . 101.1(3) ?
Cr1 Rb1 H4 . . 36.1(4) ?
H2 Rb1 H4 . . 67.6(6) ?
H3 Rb1 H4 . . 23.4(5) ?
O2 Cr1 O4 . . 82.42(5) ?
O2 Cr1 O7 . . 178.08(5) ?
O4 Cr1 O7 . . 95.94(5) ?
O2 Cr1 O5 . . 96.47(5) ?
O4 Cr1 O5 . . 90.02(5) ?
O7 Cr1 O5 . . 82.52(5) ?
O2 Cr1 O2W . . 92.76(5) ?
O4 Cr1 O2W . . 93.38(5) ?
O7 Cr1 O2W . . 88.31(5) ?
O5 Cr1 O2W . . 170.51(5) ?
O2 Cr1 O1W . . 89.33(5) ?
O4 Cr1 O1W . . 171.74(5) ?
O7 Cr1 O1W . . 92.32(5) ?
O5 Cr1 O1W . . 91.38(5) ?
O2W Cr1 O1W . . 86.52(5) ?
O2 Cr1 Rb1 . . 109.10(4) ?
O4 Cr1 Rb1 . . 136.38(4) ?
O7 Cr1 Rb1 . . 72.77(3) ?
O5 Cr1 Rb1 . . 128.17(4) ?
O2W Cr1 Rb1 . . 45.60(4) ?
O1W Cr1 Rb1 . . 46.51(4) ?
O1 C1 O2 . . 124.42(16) yes
O1 C1 C2 . . 122.48(16) yes
O2 C1 C2 . . 113.11(14) yes
O1 C1 Rb1 . 2_656 69.38(10) ?
O2 C1 Rb1 . 2_656 63.32(9) ?
C2 C1 Rb1 . 2_656 148.02(10) ?
O3 C2 O4 . . 124.81(16) yes
O3 C2 C1 . . 121.22(15) yes
O4 C2 C1 . . 113.96(14) yes
O3 C2 Rb1 . 1_455 83.78(10) ?
O4 C2 Rb1 . 1_455 45.74(8) ?
C1 C2 Rb1 . 1_455 148.78(11) ?
O6 C3 O5 . . 125.14(15) yes
O6 C3 C4 . . 121.41(15) yes
O5 C3 C4 . . 113.45(14) yes
O8 C4 O7 . . 125.34(16) yes
O8 C4 C3 . . 121.27(15) yes
O7 C4 C3 . . 113.38(14) yes
C1 O1 Rb1 . 2_656 89.02(11) ?
C1 O2 Cr1 . . 115.57(11) ?
C1 O2 Rb1 . 2_656 93.87(9) ?
Cr1 O2 Rb1 . 2_656 135.01(5) ?
C2 O3 Rb1 . 2_556 148.69(11) ?
C2 O4 Cr1 . . 114.70(11) ?
C2 O4 Rb1 . 1_455 115.88(10) ?
Cr1 O4 Rb1 . 1_455 124.50(5) ?
C3 O5 Cr1 . . 114.50(10) ?
C3 O5 Rb1 . 4_565 119.60(10) ?
Cr1 O5 Rb1 . 4_565 115.80(5) ?
C3 O6 Rb1 . 3_656 155.16(11) ?
C4 O7 Cr1 . . 114.38(10) ?
C4 O8 Rb1 . 2_646 141.27(11) ?
Cr1 O1W Rb1 . . 105.75(5) ?
Cr1 O1W H1 . . 123(2) ?
Rb1 O1W H1 . . 110(2) ?
Cr1 O1W H2 . . 113.3(19) ?
Rb1 O1W H2 . . 89(2) ?
H1 O1W H2 . . 110(3) ?
Cr1 O2W Rb1 . . 107.02(5) ?
Cr1 O2W H3 . . 126.0(16) ?
Rb1 O2W H3 . . 94.1(16) ?
Cr1 O2W H4 . . 116.6(18) ?
Rb1 O2W H4 . . 90.8(17) ?
H3 O2W H4 . . 112(2) ?

loop_
_geom_bond_atom_site_label_1
_geom_bond_atom_site_label_2
_geom_bond_site_symmetry_2
_geom_bond_distance
_geom_bond_publ_flag
Rb1 O3 2_546 2.8790(12) yes
Rb1 O4 1_655 2.9287(12) yes
Rb1 O2 2_646 2.9711(12) yes
Rb1 O5 4_666 2.9849(12) yes
Rb1 O2W . 3.0778(13) yes
Rb1 O1W . 3.1053(13) yes
Rb1 O1 2_646 3.1054(13) yes
Rb1 O6 3_656 3.2089(12) yes
Rb1 C1 2_646 3.3176(17) ?
Rb1 O8 2_656 3.3371(13) yes
Cr1 O2 . 1.9524(12) yes
Cr1 O4 . 1.9600(12) yes
Cr1 O7 . 1.9615(12) yes
Cr1 O5 . 1.9665(12) yes
Cr1 O2W . 1.9814(13) yes
Cr1 O1W . 1.9918(13) yes
C1 O1 . 1.222(2) yes
C1 O2 . 1.289(2) yes
C2 O3 . 1.232(2) yes
C2 O4 . 1.289(2) yes
C3 O6 . 1.228(2) yes
C3 O5 . 1.291(2) yes
C4 O8 . 1.223(2) yes
C4 O7 . 1.287(2) yes
C1 C2 . 1.547(2) yes
C3 C4 . 1.549(2) yes
O1W H1 . 0.79(2) ?
O1W H2 . 0.79(2) ?
O2W H3 . 0.796(18) ?
O2W H4 . 0.78(2) ?

loop_
_geom_hbond_atom_site_label_D
_geom_hbond_atom_site_label_H
_geom_hbond_atom_site_label_A
_geom_hbond_site_symmetry_A
_geom_hbond_distance_DH
_geom_hbond_distance_HA
_geom_hbond_distance_DA
_geom_hbond_angle_DHA
_geom_hbond_publ_flag
O1W H1 O8 3_656 0.79(2) 1.86(2) 2.6301(18) 167.42 yes
O1W H2 O3 1_655 0.79(2) 1.91(2) 2.6832(18) 166.97 yes
O2W H3 O6 4_666 0.796(18) 1.880(18) 2.6641(17) 168.57 yes
O2W H3 O5 4_666 0.796(18) 2.58(2) 2.9641(17) 111.05 yes
O2W H4 O1 2_546 0.78(2) 1.87(2) 2.6410(18) 170.50 yes

loop_
_geom_torsion_atom_site_label_1
_geom_torsion_atom_site_label_2
_geom_torsion_atom_site_label_3
_geom_torsion_atom_site_label_4
_geom_torsion_site_symmetry_1
_geom_torsion_site_symmetry_2
_geom_torsion_site_symmetry_3
_geom_torsion_site_symmetry_4
_geom_torsion
_geom_torsion_publ_flag
O3 Rb1 Cr1 O2 2_546 . . . 159.05(5) ?
O4 Rb1 Cr1 O2 1_655 . . . -48.89(4) ?
O2 Rb1 Cr1 O2 2_646 . . . -168.53(5) ?
O5 Rb1 Cr1 O2 4_666 . . . 68.88(4) ?
O2W Rb1 Cr1 O2 . . . . 74.47(6) ?
O1W Rb1 Cr1 O2 . . . . -69.79(6) ?
O1 Rb1 Cr1 O2 2_646 . . . -53.32(11) ?
O6 Rb1 Cr1 O2 3_656 . . . -122.58(4) ?
C1 Rb1 Cr1 O2 2_646 . . . -130.13(9) ?
O8 Rb1 Cr1 O2 2_656 . . . 14.70(5) ?
C2 Rb1 Cr1 O2 1_655 . . . -34.05(4) ?
O3 Rb1 Cr1 O4 2_546 . . . 59.79(6) ?
O4 Rb1 Cr1 O4 1_655 . . . -148.15(7) ?
O2 Rb1 Cr1 O4 2_646 . . . 92.21(6) ?
O5 Rb1 Cr1 O4 4_666 . . . -30.38(6) ?
O2W Rb1 Cr1 O4 . . . . -24.79(7) ?
O1W Rb1 Cr1 O4 . . . . -169.05(7) ?
O1 Rb1 Cr1 O4 2_646 . . . -152.58(11) ?
O6 Rb1 Cr1 O4 3_656 . . . 138.16(6) ?
C1 Rb1 Cr1 O4 2_646 . . . 130.61(10) ?
O8 Rb1 Cr1 O4 2_656 . . . -84.56(6) ?
C2 Rb1 Cr1 O4 1_655 . . . -133.31(6) ?
O3 Rb1 Cr1 O7 2_546 . . . -20.51(4) ?
O4 Rb1 Cr1 O7 1_655 . . . 131.54(4) ?
O2 Rb1 Cr1 O7 2_646 . . . 11.91(5) ?
O5 Rb1 Cr1 O7 4_666 . . . -110.69(4) ?
O2W Rb1 Cr1 O7 . . . . -105.10(6) ?
O1W Rb1 Cr1 O7 . . . . 110.64(6) ?
O1 Rb1 Cr1 O7 2_646 . . . 127.12(10) ?
O6 Rb1 Cr1 O7 3_656 . . . 57.85(4) ?
C1 Rb1 Cr1 O7 2_646 . . . 50.31(9) ?
O8 Rb1 Cr1 O7 2_656 . . . -164.86(4) ?
C2 Rb1 Cr1 O7 1_655 . . . 146.38(4) ?
O3 Rb1 Cr1 O5 2_546 . . . -85.86(5) ?
O4 Rb1 Cr1 O5 1_655 . . . 66.20(5) ?
O2 Rb1 Cr1 O5 2_646 . . . -53.44(6) ?
O5 Rb1 Cr1 O5 4_666 . . . -176.03(4) ?
O2W Rb1 Cr1 O5 . . . . -170.45(7) ?
O1W Rb1 Cr1 O5 . . . . 45.29(7) ?
O1 Rb1 Cr1 O5 2_646 . . . 61.77(11) ?
O6 Rb1 Cr1 O5 3_656 . . . -7.49(5) ?
C1 Rb1 Cr1 O5 2_646 . . . -15.04(10) ?
O8 Rb1 Cr1 O5 2_656 . . . 129.79(5) ?
C2 Rb1 Cr1 O5 1_655 . . . 81.04(5) ?
O3 Rb1 Cr1 O2W 2_546 . . . 84.58(6) ?
O4 Rb1 Cr1 O2W 1_655 . . . -123.36(6) ?
O2 Rb1 Cr1 O2W 2_646 . . . 117.00(6) ?
O5 Rb1 Cr1 O2W 4_666 . . . -5.59(6) ?
O1W Rb1 Cr1 O2W . . . . -144.26(7) ?
O1 Rb1 Cr1 O2W 2_646 . . . -127.79(11) ?
O6 Rb1 Cr1 O2W 3_656 . . . 162.95(6) ?
C1 Rb1 Cr1 O2W 2_646 . . . 155.40(10) ?
O8 Rb1 Cr1 O2W 2_656 . . . -59.76(6) ?
C2 Rb1 Cr1 O2W 1_655 . . . -108.52(6) ?
O3 Rb1 Cr1 O1W 2_546 . . . -131.16(6) ?
O4 Rb1 Cr1 O1W 1_655 . . . 20.90(5) ?
O2 Rb1 Cr1 O1W 2_646 . . . -98.73(6) ?
O5 Rb1 Cr1 O1W 4_666 . . . 138.67(6) ?
O2W Rb1 Cr1 O1W . . . . 144.26(7) ?
O1 Rb1 Cr1 O1W 2_646 . . . 16.47(11) ?
O6 Rb1 Cr1 O1W 3_656 . . . -52.79(5) ?
C1 Rb1 Cr1 O1W 2_646 . . . -60.33(10) ?
O8 Rb1 Cr1 O1W 2_656 . . . 84.50(6) ?
C2 Rb1 Cr1 O1W 1_655 . . . 35.74(6) ?
O1 C1 C2 O3 . . . . 5.4(3) yes
O2 C1 C2 O3 . . . . -175.04(15) yes
Rb1 C1 C2 O3 2_656 . . . 108.7(2) ?
O1 C1 C2 O4 . . . . -175.92(16) yes
O2 C1 C2 O4 . . . . 3.6(2) yes
Rb1 C1 C2 O4 2_656 . . . -72.6(2) ?
O1 C1 C2 Rb1 . . . 1_455 -133.68(18) ?
O2 C1 C2 Rb1 . . . 1_455 45.9(3) ?
Rb1 C1 C2 Rb1 2_656 . . 1_455 -30.3(3) ?
O6 C3 C4 O8 . . . . 15.9(2) yes
O5 C3 C4 O8 . . . . -164.59(16) yes
O6 C3 C4 O7 . . . . -165.22(15) yes
O5 C3 C4 O7 . . . . 14.3(2) yes
O2 C1 O1 Rb1 . . . 2_656 -32.92(17) ?
C2 C1 O1 Rb1 . . . 2_656 146.59(14) ?
O1 C1 O2 Cr1 . . . . 179.60(14) ?
C2 C1 O2 Cr1 . . . . 0.05(17) ?
Rb1 C1 O2 Cr1 2_656 . . . 144.90(9) ?
O1 C1 O2 Rb1 . . . 2_656 34.70(18) ?
C2 C1 O2 Rb1 . . . 2_656 -144.85(11) ?
O4 Cr1 O2 C1 . . . . -2.27(11) ?
O5 Cr1 O2 C1 . . . . 86.89(11) ?
O2W Cr1 O2 C1 . . . . -95.32(12) ?
O1W Cr1 O2 C1 . . . . 178.20(12) ?
Rb1 Cr1 O2 C1 . . . . -138.88(10) ?
O4 Cr1 O2 Rb1 . . . 2_656 123.50(8) ?
O5 Cr1 O2 Rb1 . . . 2_656 -147.35(7) ?
O2W Cr1 O2 Rb1 . . . 2_656 30.45(8) ?
O1W Cr1 O2 Rb1 . . . 2_656 -56.03(8) ?
Rb1 Cr1 O2 Rb1 . . . 2_656 -13.12(8) ?
O4 C2 O3 Rb1 . . . 2_556 146.93(15) ?
C1 C2 O3 Rb1 . . . 2_556 -34.5(3) ?
Rb1 C2 O3 Rb1 1_455 . . 2_556 125.49(19) ?
O3 C2 O4 Cr1 . . . . 173.16(13) ?
C1 C2 O4 Cr1 . . . . -5.47(17) ?
Rb1 C2 O4 Cr1 1_455 . . . -156.36(13) ?
O3 C2 O4 Rb1 . . . 1_455 -30.5(2) ?
C1 C2 O4 Rb1 . . . 1_455 150.89(10) ?
O2 Cr1 O4 C2 . . . . 4.44(11) ?
O7 Cr1 O4 C2 . . . . -174.57(11) ?
O5 Cr1 O4 C2 . . . . -92.09(11) ?
O2W Cr1 O4 C2 . . . . 96.78(11) ?
Rb1 Cr1 O4 C2 . . . . 114.24(10) ?
O2 Cr1 O4 Rb1 . . . 1_455 -149.60(7) ?
O7 Cr1 O4 Rb1 . . . 1_455 31.39(7) ?
O5 Cr1 O4 Rb1 . . . 1_455 113.88(6) ?
O2W Cr1 O4 Rb1 . . . 1_455 -57.26(7) ?
Rb1 Cr1 O4 Rb1 . . . 1_455 -39.79(8) ?
O6 C3 O5 Cr1 . . . . 172.24(13) ?
C4 C3 O5 Cr1 . . . . -7.25(17) ?
O6 C3 O5 Rb1 . . . 4_565 -43.8(2) ?
C4 C3 O5 Rb1 . . . 4_565 136.74(10) ?
O2 Cr1 O5 C3 . . . . -178.16(11) ?
O4 Cr1 O5 C3 . . . . -95.79(12) ?
O7 Cr1 O5 C3 . . . . 0.20(11) ?
O1W Cr1 O5 C3 . . . . 92.36(11) ?
Rb1 Cr1 O5 C3 . . . . 61.31(12) ?
O2 Cr1 O5 Rb1 . . . 4_565 36.44(6) ?
O4 Cr1 O5 Rb1 . . . 4_565 118.81(5) ?
O7 Cr1 O5 Rb1 . . . 4_565 -145.21(6) ?
O1W Cr1 O5 Rb1 . . . 4_565 -53.05(6) ?
Rb1 Cr1 O5 Rb1 . . . 4_565 -84.10(5) ?
O5 C3 O6 Rb1 . . . 3_656 112.6(2) ?
C4 C3 O6 Rb1 . . . 3_656 -68.0(3) ?
O8 C4 O7 Cr1 . . . . 164.82(14) ?
C3 C4 O7 Cr1 . . . . -14.02(16) ?
O4 Cr1 O7 C4 . . . . 97.65(11) ?
O5 Cr1 O7 C4 . . . . 8.41(11) ?
O2W Cr1 O7 C4 . . . . -169.12(11) ?
O1W Cr1 O7 C4 . . . . -82.68(11) ?
Rb1 Cr1 O7 C4 . . . . -125.48(11) ?
O7 C4 O8 Rb1 . . . 2_646 -29.7(3) ?
C3 C4 O8 Rb1 . . . 2_646 149.05(12) ?
O2 Cr1 O1W Rb1 . . . . 117.52(5) ?
O7 Cr1 O1W Rb1 . . . . -63.45(5) ?
O5 Cr1 O1W Rb1 . . . . -146.02(5) ?
O2W Cr1 O1W Rb1 . . . . 24.71(5) ?
O3 Rb1 O1W Cr1 2_546 . . . 47.93(5) ?
O4 Rb1 O1W Cr1 1_655 . . . -156.34(6) ?
O2 Rb1 O1W Cr1 2_646 . . . 117.67(5) ?
O5 Rb1 O1W Cr1 4_666 . . . -43.36(5) ?
O2W Rb1 O1W Cr1 . . . . -19.86(4) ?
O1 Rb1 O1W Cr1 2_646 . . . -174.17(4) ?
O6 Rb1 O1W Cr1 3_656 . . . 117.87(6) ?
C1 Rb1 O1W Cr1 2_646 . . . 152.77(5) ?
O8 Rb1 O1W Cr1 2_656 . . . -108.23(5) ?
C2 Rb1 O1W Cr1 1_655 . . . -136.46(6) ?
O2 Cr1 O2W Rb1 . . . . -114.29(5) ?
O4 Cr1 O2W Rb1 . . . . 163.15(5) ?
O7 Cr1 O2W Rb1 . . . . 67.30(5) ?
O1W Cr1 O2W Rb1 . . . . -25.12(5) ?
O3 Rb1 O2W Cr1 2_546 . . . -89.30(5) ?
O4 Rb1 O2W Cr1 1_655 . . . 59.06(6) ?
O2 Rb1 O2W Cr1 2_646 . . . -105.19(7) ?
O5 Rb1 O2W Cr1 4_666 . . . 173.46(7) ?
O1W Rb1 O2W Cr1 . . . . 20.11(4) ?
O1 Rb1 O2W Cr1 2_646 . . . 149.89(7) ?
O6 Rb1 O2W Cr1 3_656 . . . -16.95(6) ?
C1 Rb1 O2W Cr1 2_646 . . . -135.86(17) ?
O8 Rb1 O2W Cr1 2_656 . . . 128.50(5) ?
C2 Rb1 O2W Cr1 1_655 . . . 67.92(5) ?
